data_2232586
loop_
_publ_author_name
'Rademeyer, M.'

_publ_section_title
;
 Bis(3-methylanilinium) sulfate
;
_journal_coeditor_code BT5698
_journal_issue 12
_journal_name_full 'Acta Crystallographica Section E'
_journal_page_first o3172
_journal_paper_doi 10.1107/S1600536811045624
_journal_volume 67
_journal_year 2011
_chemical_formula_iupac '2C7 H10 N +, S O4 2-'
_chemical_formula_moiety '2(C7 H10 N +), O4 S 2-'
_chemical_formula_sum 'C14 H20 N2 O4 S'
_chemical_formula_weight 312.23
_chemical_name_systematic
;
Bis(3-methylanilinium) sulfate
;
_space_group_IT_number 15
_symmetry_cell_setting monoclinic
_symmetry_space_group_name_Hall '-C 2yc'
_symmetry_space_group_name_H-M 'C 1 2/c 1'
_atom_sites_solution_hydrogens geom
_atom_sites_solution_primary direct
_atom_sites_solution_secondary difmap
_audit_creation_method SHELXL-97
_cell_angle_alpha 90.00
_cell_angle_beta 110.819(3)
_cell_angle_gamma 90.00
_cell_formula_units_Z 4
_cell_length_a 17.2168(8)
_cell_length_b 15.0298(7)
_cell_length_c 6.1283(3)
_cell_measurement_reflns_used 3393
_cell_measurement_temperature 293(2)
_cell_measurement_theta_max 32.0458
_cell_measurement_theta_min 3.5839
_cell_volume 1482.25(13)
_computing_cell_refinement 'CrysAlis RED (Oxford Diffraction, 2006)'
_computing_data_collection 'CrysAlis CCD (Oxford Diffraction, 2006)'
_computing_data_reduction 'CrysAlis RED (Oxford Diffraction, 2006)'
_computing_molecular_graphics 'Mercury (Macrae <i>et al.</i>, 2006)'
_computing_publication_material 'PLATON (Spek, 2009) and WinGX (Farrugia, 1999)'
_computing_structure_refinement 'SHELXL97 (Sheldrick, 2008)'
_computing_structure_solution 'SHELXS97 (Sheldrick, 2008)'
_diffrn_ambient_temperature 293(2)
_diffrn_measured_fraction_theta_full 0.998
_diffrn_measured_fraction_theta_max 0.925
_diffrn_measurement_device_type 'Oxford Xcalibur2'
_diffrn_measurement_method '\w-2\q scans'
_diffrn_radiation_monochromator graphite
_diffrn_radiation_source 'fine-focus sealed tube'
_diffrn_radiation_type MoK\a
_diffrn_radiation_wavelength 0.71073
_diffrn_reflns_av_R_equivalents 0.0241
_diffrn_reflns_av_sigmaI/netI 0.0433
_diffrn_reflns_limit_h_max 24
_diffrn_reflns_limit_h_min -24
_diffrn_reflns_limit_k_max 20
_diffrn_reflns_limit_k_min -21
_diffrn_reflns_limit_l_max 8
_diffrn_reflns_limit_l_min -8
_diffrn_reflns_number 7603
_diffrn_reflns_theta_full 25.00
_diffrn_reflns_theta_max 32.12
_diffrn_reflns_theta_min 3.59
_exptl_absorpt_coefficient_mu 0.236
_exptl_absorpt_correction_type none
_exptl_crystal_colour colourless
_exptl_crystal_density_diffrn 1.399
_exptl_crystal_density_method 'not measured'
_exptl_crystal_description block
_exptl_crystal_F_000 664
_exptl_crystal_size_max 0.23
_exptl_crystal_size_mid 0.22
_exptl_crystal_size_min 0.20
_refine_diff_density_max 0.313
_refine_diff_density_min -0.271
_refine_ls_extinction_method none
_refine_ls_goodness_of_fit_ref 1.038
_refine_ls_hydrogen_treatment constr
_refine_ls_matrix_type full
_refine_ls_number_parameters 104
_refine_ls_number_reflns 2404
_refine_ls_number_restraints 0
_refine_ls_restrained_S_all 1.038
_refine_ls_R_factor_all 0.0620
_refine_ls_R_factor_gt 0.0377
_refine_ls_shift/su_max 0.017
_refine_ls_shift/su_mean 0.001
_refine_ls_structure_factor_coef Fsqd
_refine_ls_weighting_details 'calc w=1/[\s^2^(Fo^2^)+(0.0795P)^2^+0.0000P] where P=(Fo^2^+2Fc^2^)/3'
_refine_ls_weighting_scheme calc
_refine_ls_wR_factor_gt 0.1109
_refine_ls_wR_factor_ref 0.1348
_reflns_number_gt 1615
_reflns_number_total 2404
_reflns_threshold_expression I>2sigma(I)
_cod_data_source_file bt5698.cif
_cod_data_source_block I
_cod_original_cell_volume 1482.25(12)
_cod_original_sg_symbol_H-M 'C 2/c'
_cod_database_code 2232586
_cod_database_fobs_code 2232586

loop_
_symmetry_equiv_pos_as_xyz
'x, y, z'
'-x, y, -z+1/2'
'x+1/2, y+1/2, z'
'-x+1/2, y+1/2, -z+1/2'
'-x, -y, -z'
'x, -y, z-1/2'
'-x+1/2, -y+1/2, -z'
'x+1/2, -y+1/2, z-1/2'

loop_
_atom_site_type_symbol
_atom_site_label
_atom_site_fract_x
_atom_site_fract_y
_atom_site_fract_z
_atom_site_U_iso_or_equiv
_atom_site_adp_type
_atom_site_calc_flag
_atom_site_refinement_flags
_atom_site_occupancy
_atom_site_symmetry_multiplicity
N N1 0.11567(8) 0.10113(10) -0.1357(2) 0.0333(3) Uani d . 1 1
H H1A 0.1002 0.1171 -0.0174 0.053(6) Uiso d R 1 1
H H1B 0.0868 0.1321 -0.2624 0.057(6) Uiso d R 1 1
H H1C 0.1061 0.0433 -0.1641 0.054(6) Uiso d R 1 1
C C1 0.20457(9) 0.11906(9) -0.0750(3) 0.0280(3) Uani d . 1 1
C C2 0.23035(10) 0.16302(11) -0.2339(3) 0.0361(4) Uani d . 1 1
H H2 0.1928 0.1786 -0.3801 0.043(5) Uiso d R 1 1
C C3 0.31438(10) 0.18371(12) -0.1699(3) 0.0417(4) Uani d . 1 1
H H3 0.3332 0.2138 -0.2741 0.081(7) Uiso d R 1 1
C C4 0.36970(10) 0.15994(11) 0.0457(3) 0.0385(4) Uani d . 1 1
H H4 0.4255 0.1750 0.0863 0.066(7) Uiso d R 1 1
C C5 0.34354(9) 0.11370(10) 0.2051(3) 0.0325(3) Uani d . 1 1
C C6 0.25958(9) 0.09370(10) 0.1415(3) 0.0305(3) Uani d . 1 1
H H6 0.2404 0.0633 0.2445 0.038(5) Uiso d R 1 1
C C7 0.40487(11) 0.08698(13) 0.4386(3) 0.0490(5) Uani d . 1 1
H H7A 0.3758 0.0615 0.5313 0.073 Uiso calc R 1 1
H H7B 0.4353 0.1384 0.5165 0.073 Uiso calc R 1 1
H H7C 0.4428 0.0439 0.4174 0.073 Uiso calc R 1 1
S S1 0.0000 0.13146(3) 0.2500 0.02700(17) Uani d S 1 2
O O1 0.07354(8) 0.07574(8) 0.2846(2) 0.0472(3) Uani d . 1 1
O O2 -0.01386(7) 0.18692(7) 0.04230(19) 0.0432(3) Uani d . 1 1

loop_
_atom_site_aniso_label
_atom_site_aniso_U_11
_atom_site_aniso_U_22
_atom_site_aniso_U_33
_atom_site_aniso_U_12
_atom_site_aniso_U_13
_atom_site_aniso_U_23
N1 0.0271(6) 0.0429(8) 0.0312(7) -0.0030(6) 0.0119(5) -0.0038(6)
C1 0.0257(7) 0.0288(7) 0.0318(7) 0.0002(6) 0.0130(6) -0.0036(6)
C2 0.0374(8) 0.0407(9) 0.0325(9) 0.0031(7) 0.0154(7) 0.0034(7)
C3 0.0415(9) 0.0435(10) 0.0493(10) -0.0004(7) 0.0274(8) 0.0087(7)
C4 0.0282(7) 0.0360(8) 0.0545(10) 0.0014(6) 0.0186(7) 0.0015(7)
C5 0.0271(7) 0.0273(7) 0.0408(9) 0.0052(6) 0.0093(6) 0.0007(6)
C6 0.0296(7) 0.0293(7) 0.0338(8) 0.0000(6) 0.0127(6) 0.0040(6)
C7 0.0365(9) 0.0502(11) 0.0515(12) 0.0048(8) 0.0049(8) 0.0068(8)
S1 0.0270(3) 0.0297(3) 0.0256(3) 0.000 0.0108(2) 0.000
O1 0.0413(7) 0.0497(7) 0.0526(8) 0.0160(6) 0.0190(6) -0.0040(6)
O2 0.0554(8) 0.0420(7) 0.0309(6) -0.0104(6) 0.0137(5) 0.0067(5)

loop_
_atom_type_symbol
_atom_type_description
_atom_type_scat_dispersion_real
_atom_type_scat_dispersion_imag
_atom_type_scat_source
C C 0.0030 0.0020 'International Tables Vol C Tables 4.2.6.8 and 6.1.1.4'
H H 0.0000 0.0000 'International Tables Vol C Tables 4.2.6.8 and 6.1.1.4'
N N 0.0060 0.0030 'International Tables Vol C Tables 4.2.6.8 and 6.1.1.4'
O O 0.0110 0.0060 'International Tables Vol C Tables 4.2.6.8 and 6.1.1.4'
S S 0.1250 0.1230 'International Tables Vol C Tables 4.2.6.8 and 6.1.1.4'

loop_
_geom_angle_atom_site_label_1
_geom_angle_atom_site_label_2
_geom_angle_atom_site_label_3
_geom_angle_site_symmetry_1
_geom_angle_site_symmetry_3
_geom_angle
C1 N1 H1A . . 109.4
C1 N1 H1B . . 109.5
H1A N1 H1B . . 109.5
C1 N1 H1C . . 109.5
H1A N1 H1C . . 109.5
H1B N1 H1C . . 109.5
C2 C1 C6 . . 121.94(14)
C2 C1 N1 . . 118.66(14)
C6 C1 N1 . . 119.37(13)
C1 C2 C3 . . 118.21(15)
C1 C2 H2 . . 121.0
C3 C2 H2 . . 120.8
C4 C3 C2 . . 120.56(15)
C4 C3 H3 . . 119.7
C2 C3 H3 . . 119.8
C3 C4 C5 . . 121.08(15)
C3 C4 H4 . . 119.4
C5 C4 H4 . . 119.5
C6 C5 C4 . . 118.22(15)
C6 C5 C7 . . 121.27(15)
C4 C5 C7 . . 120.50(15)
C1 C6 C5 . . 119.97(14)
C1 C6 H6 . . 120.0
C5 C6 H6 . . 120.0
C5 C7 H7A . . 109.5
C5 C7 H7B . . 109.5
H7A C7 H7B . . 109.5
C5 C7 H7C . . 109.5
H7A C7 H7C . . 109.5
H7B C7 H7C . . 109.5
O2 S1 O2 2 . 110.82(9)
O2 S1 O1 2 2 108.34(7)
O2 S1 O1 . 2 109.42(7)
O2 S1 O1 2 . 109.42(7)
O2 S1 O1 . . 108.34(7)
O1 S1 O1 2 . 110.51(11)

loop_
_geom_bond_atom_site_label_1
_geom_bond_atom_site_label_2
_geom_bond_site_symmetry_2
_geom_bond_distance
N1 C1 . 1.4659(17)
N1 H1A . 0.8899
N1 H1B . 0.8901
N1 H1C . 0.8899
C1 C2 . 1.374(2)
C1 C6 . 1.382(2)
C2 C3 . 1.393(2)
C2 H2 . 0.9300
C3 C4 . 1.373(2)
C3 H3 . 0.9300
C4 C5 . 1.397(2)
C4 H4 . 0.9299
C5 C6 . 1.390(2)
C5 C7 . 1.500(2)
C6 H6 . 0.9299
C7 H7A . 0.9600
C7 H7B . 0.9600
C7 H7C . 0.9600
S1 O2 2 1.4684(11)
S1 O2 . 1.4684(11)
S1 O1 2 1.4692(12)
S1 O1 . 1.4692(12)

loop_
_geom_hbond_atom_site_label_D
_geom_hbond_atom_site_label_H
_geom_hbond_atom_site_label_A
_geom_hbond_site_symmetry_A
_geom_hbond_distance_DH
_geom_hbond_distance_HA
_geom_hbond_distance_DA
_geom_hbond_angle_DHA
N1 H1A O1 . 0.89 2.15 2.9384(19) 147.2
N1 H1A O2 . 0.89 2.37 3.0913(18) 138.6
N1 H1B O2 2_554 0.89 1.91 2.7997(18) 172.5
N1 H1C O1 6 0.89 1.87 2.7531(19) 172.6

loop_
_geom_torsion_atom_site_label_1
_geom_torsion_atom_site_label_2
_geom_torsion_atom_site_label_3
_geom_torsion_atom_site_label_4
_geom_torsion
C6 C1 C2 C3 -1.3(2)
N1 C1 C2 C3 176.82(14)
C1 C2 C3 C4 0.5(3)
C2 C3 C4 C5 0.7(3)
C3 C4 C5 C6 -1.2(3)
C3 C4 C5 C7 179.07(17)
C2 C1 C6 C5 0.9(2)
N1 C1 C6 C5 -177.23(13)
C4 C5 C6 C1 0.3(2)
C7 C5 C6 C1 -179.89(15)
